data_1544877
loop_
_publ_author_name
'Kato, T.'
'Miura, Y.'
'Yoshii, M.'
'Maeda, K.'

_publ_section_title
;
 The crystal structures of 1M-kinoshitalite, a new barium brittle mica and
 1M-manganese trioctahedral micas Sample: No.2
;
_journal_name_full 'Mineralogical Journal'
_journal_page_first 392
_journal_page_last 408
_journal_volume 9
_journal_year 1979
_chemical_formula_sum 'Al1.07 Ba0.11 Fe0.49 H1.57 K0.73 Mg2.27 Mn0.49 Na0.32 O12 Si2.86'
_chemical_name_common (K,Na)(Mn,Mg,Fe)3(Si,Al)4O10(OH)2
_chemical_name_mineral '1M-manganese trioctahedral micas'
_space_group_IT_number 12
_space_group_name_H-M_alt 'C 1 2/m 1'
_symmetry_space_group_name_Hall '-C 2y'
_symmetry_space_group_name_H-M 'C 1 2/m 1'
_cell_angle_alpha 90
_cell_angle_beta 99.96(2)
_cell_angle_gamma 90
_cell_formula_units_Z 2
_cell_length_a 5.349(2)
_cell_length_b 9.241(2)
_cell_length_c 10.282(4)
_cell_volume 500.6(3)
_cod_data_source_file Mn-1M-mica2.cif
_cod_data_source_block 1M-mica-2
_cod_original_formula_sum 'K0.73 Na0.32 Ba0.11 Mn0.49 Fe0.49 Mg2.27 Si2.86 Al1.07 O12 H1.57'
_cod_database_code 1544877

loop_
_space_group_symop_operation_xyz
'x, y, z'
'-x, -y, -z'
'-x, y, -z'
'x, -y, z'
'x+1/2, y+1/2, z'
'-x+1/2, -y+1/2, -z'
'-x+1/2, y+1/2, -z'
'x+1/2, -y+1/2, z'

loop_
_atom_site_label
_atom_site_occupancy
_atom_site_fract_x
_atom_site_fract_y
_atom_site_fract_z
_atom_site_adp_type
_atom_site_B_iso_or_equiv
_atom_site_type_symbol
T 0.7100 0.5743(10) 0.1672(7) 0.2263(5) Biso 0.255334 Si
T 0.2700 0.5743(10) 0.1672(7) 0.2263(5) Biso 1.000000 Al
M1 0.7600 0.000000 0.500000 0.500000 Biso 0.211127 Mg
M1 0.1600 0.000000 0.500000 0.500000 Biso 0.648389 Mn
M1 0.1600 0.000000 0.500000 0.500000 Biso 0.648389 Fe
M2 0.7600 0.000000 0.8332(8) 0.500000 Biso 0.211681 Mg
M2 0.1600 0.000000 0.8332(8) 0.500000 Biso 0.648389 Mn
M2 0.1600 0.000000 0.8332(8) 0.500000 Biso 0.648389 Fe
I 0.7300 0.000000 0.000000 0.000000 Biso 0.749144 K
I 0.3200 0.000000 0.000000 0.000000 Biso 2.193754 Na
I 0.1100 0.000000 0.000000 0.000000 Biso 2.193754 Ba
O1 1.0 0.819(3) 0.2332(18) 0.1670(14) Biso 1.176300 O
O2 1.0 0.526(4) 0.000000 0.169(3) Biso 0.751638 O
O3 1.0 0.628(3) 0.1681(14) 0.389(6) Biso 1.016026 O
OH 1.0 0.130(5) 0.000000 0.397(2) Biso 1.096585 O

loop_
_atom_site_aniso_label
_atom_site_aniso_U_11
_atom_site_aniso_U_22
_atom_site_aniso_U_33
_atom_site_aniso_U_12
_atom_site_aniso_U_13
_atom_site_aniso_U_23
T 0.00620 0.00040 0.00310 -0.00030 0.00080 0.00000
T 0.00620 0.00040 0.00310 -0.00030 0.00080 0.00000
M1 0.00420 0.00010 0.00390 0.00000 0.00120 0.00000
M1 0.00420 0.00010 0.00390 0.00000 0.00120 0.00000
M1 0.00420 0.00010 0.00390 0.00000 0.00120 0.00000
M2 0.00370 0.00070 0.00370 0.00000 0.00080 0.00000
M2 0.00370 0.00070 0.00370 0.00000 0.00080 0.00000
M2 0.00370 0.00070 0.00370 0.00000 0.00080 0.00000
I 0.01890 0.00410 0.00560 0.00000 0.00250 0.00000
I 0.01890 0.00410 0.00560 0.00000 0.00250 0.00000
I 0.01890 0.00410 0.00560 0.00000 0.00250 0.00000
O1 0.02700 0.00930 0.00820 -0.00850 0.00250 0.00140
O2 0.01420 0.00540 0.00920 0.00000 0.00270 0.00000
O3 0.02610 0.00440 0.00760 0.00030 0.00150 -0.00040
OH 0.03020 0.00530 0.00570 0.00000 0.00180 0.00000
